data_7033881
loop_
_publ_author_name
'Wang, Xin-Ming'
'Wang, Ping'
'Fan, Rui-Qing'
'Xu, Meng-Ying'
'Qiang, Liang-Sheng'
'Wei, Li-Guo'
'Yang, Yu-Lin'
'Wang, Yu-Lei'

_publ_section_title
;
 Solvatochromic and application in dye-sensitized solar cells of
 sandwich-like Cd(ii) complexes: supramolecular architectures based on
 N(1),N(3)-bis[(6-methoxypyridin-2-yl)methylene]benzene-1,3-diamine.
;
_journal_issue 11
_journal_name_full 'Dalton transactions (Cambridge, England : 2003)'
_journal_page_first 5179
_journal_page_last 5190
_journal_paper_doi 10.1039/c4dt03856h
_journal_volume 44
_journal_year 2015
_chemical_formula_sum 'C52 H58 Cd2 Cl4 N14 O22'
_chemical_formula_weight 1597.72
_chemical_name_systematic
; 
 ? 
;
_space_group_IT_number 14
_symmetry_cell_setting monoclinic
_symmetry_space_group_name_Hall '-P 2ybc'
_symmetry_space_group_name_H-M 'P 1 21/c 1'
_atom_sites_solution_hydrogens geom
_atom_sites_solution_primary direct
_atom_sites_solution_secondary difmap
_audit_creation_method SHELXL-97
_audit_update_record
;
2014-11-06 deposited with the CCDC.
2015-02-03 downloaded from the CCDC.
;
_cell_angle_alpha 90.00
_cell_angle_beta 111.96(3)
_cell_angle_gamma 90.00
_cell_formula_units_Z 2
_cell_length_a 12.217(2)
_cell_length_b 20.167(4)
_cell_length_c 14.706(3)
_cell_measurement_reflns_used 32171
_cell_measurement_temperature 293(2)
_cell_measurement_theta_max 27.48
_cell_measurement_theta_min 3.03
_cell_volume 3360.4(13)
_computing_cell_refinement 'Bruker SMART'
_computing_data_collection 'Bruker SMART'
_computing_data_reduction 'Bruker SAINT'
_computing_molecular_graphics SHELXP-97
_computing_publication_material SHELXTL
_computing_structure_refinement 'SHELXL-97 (Sheldrick, 1997)'
_computing_structure_solution 'SHELXS-97 (Sheldrick, 1997)'
_diffrn_ambient_temperature 293(2)
_diffrn_measured_fraction_theta_full 0.993
_diffrn_measured_fraction_theta_max 0.993
_diffrn_measurement_device_type 'Bruker Smart APEX CCD area detector'
_diffrn_measurement_method 'phi and omega scans'
_diffrn_radiation_monochromator graphite
_diffrn_radiation_source 'fine-focus sealed tube'
_diffrn_radiation_type MoK\a
_diffrn_radiation_wavelength 0.71073
_diffrn_reflns_av_R_equivalents 0.0354
_diffrn_reflns_av_sigmaI/netI 0.0309
_diffrn_reflns_limit_h_max 15
_diffrn_reflns_limit_h_min -15
_diffrn_reflns_limit_k_max 26
_diffrn_reflns_limit_k_min -26
_diffrn_reflns_limit_l_max 19
_diffrn_reflns_limit_l_min -16
_diffrn_reflns_number 32171
_diffrn_reflns_theta_full 27.48
_diffrn_reflns_theta_max 27.48
_diffrn_reflns_theta_min 3.03
_diffrn_standards_decay_% 0
_diffrn_standards_interval_count 0
_diffrn_standards_interval_time 0
_diffrn_standards_number 0
_exptl_absorpt_coefficient_mu 0.875
_exptl_absorpt_correction_T_max 0.8222
_exptl_absorpt_correction_T_min 0.5935
_exptl_absorpt_correction_type multi-scan
_exptl_absorpt_process_details SADABS
_exptl_crystal_colour colorless
_exptl_crystal_density_diffrn 1.579
_exptl_crystal_density_method 'not measured'
_exptl_crystal_description block
_exptl_crystal_F_000 1616
_exptl_crystal_size_max 0.67
_exptl_crystal_size_mid 0.36
_exptl_crystal_size_min 0.23
_refine_diff_density_max 1.753
_refine_diff_density_min -0.906
_refine_diff_density_rms 0.107
_refine_ls_extinction_method none
_refine_ls_goodness_of_fit_ref 1.067
_refine_ls_hydrogen_treatment mixed
_refine_ls_matrix_type full
_refine_ls_number_parameters 427
_refine_ls_number_reflns 7653
_refine_ls_number_restraints 0
_refine_ls_restrained_S_all 1.067
_refine_ls_R_factor_all 0.0453
_refine_ls_R_factor_gt 0.0394
_refine_ls_shift/su_max 0.000
_refine_ls_shift/su_mean 0.000
_refine_ls_structure_factor_coef Fsqd
_refine_ls_weighting_details 'calc w=1/[\s^2^(Fo^2^)+(0.1000P)^2^+0.0000P] where P=(Fo^2^+2Fc^2^)/3'
_refine_ls_weighting_scheme calc
_refine_ls_wR_factor_gt 0.1269
_refine_ls_wR_factor_ref 0.1311
_reflns_number_gt 6662
_reflns_number_total 7653
_reflns_threshold_expression >2sigma(I)
_cod_data_source_file c4dt03856h2.cif
_cod_data_source_block x
_cod_depositor_comments
;
The following automatic conversions were performed:

'_symmetry_cell_setting' value 'Monoclinic' changed to 'monoclinic'
according to
/usr/data/users/saulius/crontab/automatic-downloads/rss-feeds/RSC/lib/dictionaries/cif_core.dic
dictionary named 'cif_core.dic' version 2.4.2 from 2011-04-26.

Automatic conversion script
Id: cif_fix_values 3008 2015-01-20 13:52:24Z robertas 

 Adding full bibliography for 7033879--7033881.cif.
;
_cod_original_cell_volume 3360.4(11)
_cod_original_sg_symbol_H-M 'P2(1)/c  '
_cod_database_code 7033881

loop_
_symmetry_equiv_pos_as_xyz
'x, y, z'
'-x, y+1/2, -z+1/2'
'-x, -y, -z'
'x, -y-1/2, z-1/2'

loop_
_atom_site_label
_atom_site_type_symbol
_atom_site_fract_x
_atom_site_fract_y
_atom_site_fract_z
_atom_site_U_iso_or_equiv
_atom_site_adp_type
_atom_site_occupancy
_atom_site_symmetry_multiplicity
_atom_site_calc_flag
_atom_site_refinement_flags
Cd1 Cd 0.467443(15) 0.412347(8) 0.222314(12) 0.01910(9) Uani 1 1 d .
Cl1 Cl -0.13895(7) 0.28072(4) -0.29238(5) 0.03499(18) Uani 1 1 d .
Cl2 Cl 0.34967(7) 0.16557(3) 0.22433(5) 0.03003(16) Uani 1 1 d .
O1 O 0.23120(18) 0.34962(11) 0.24383(15) 0.0323(4) Uani 1 1 d .
O2 O 0.4790(2) 0.36269(11) 0.43304(15) 0.0350(5) Uani 1 1 d .
O3 O 0.63724(18) 0.47948(10) 0.26936(16) 0.0332(5) Uani 1 1 d .
H3A H 0.7061 0.4523 0.2980 0.050 Uiso 1 1 d R
H3B H 0.6341 0.5116 0.3165 0.050 Uiso 1 1 d R
O4 O -0.0905(8) 0.2761(3) -0.3574(6) 0.231(5) Uani 1 1 d .
O5 O -0.1189(5) 0.33913(17) -0.2383(3) 0.1189(19) Uani 1 1 d .
O6 O -0.2633(4) 0.2829(3) -0.3401(4) 0.134(2) Uani 1 1 d .
O7 O -0.1094(3) 0.22439(12) -0.2290(2) 0.0519(7) Uani 1 1 d .
O8 O 0.2727(4) 0.1193(2) 0.2433(2) 0.0972(15) Uani 1 1 d .
O9 O 0.4482(4) 0.1288(2) 0.2229(2) 0.0923(15) Uani 1 1 d .
N1 N 0.29516(19) 0.36025(11) 0.12198(16) 0.0220(4) Uani 1 1 d .
N2 N 0.4790(2) 0.39232(10) 0.06583(15) 0.0200(4) Uani 1 1 d .
N3 N 0.36922(19) 0.51663(10) 0.17004(15) 0.0195(4) Uani 1 1 d .
N4 N 0.4067(2) 0.45196(11) 0.34290(15) 0.0219(4) Uani 1 1 d .
N5 N 0.5970(2) 0.32860(12) 0.29200(19) 0.0326(5) Uani 1 1 d .
N6 N -0.0684(3) -0.01332(19) 0.3550(3) 0.0600(9) Uani 1 1 d .
N7 N 0.1329(3) 0.5653(2) 0.6010(3) 0.0670(10) Uani 1 1 d .
C1 C 0.1463(3) 0.3274(2) 0.2828(3) 0.0492(9) Uani 1 1 d .
H1A H 0.1758 0.3354 0.3522 0.074 Uiso 1 1 calc R
H1B H 0.1325 0.2808 0.2705 0.074 Uiso 1 1 calc R
H1C H 0.0737 0.3512 0.2519 0.074 Uiso 1 1 calc R
C2 C 0.2060(2) 0.34265(13) 0.1483(2) 0.0253(5) Uani 1 1 d .
C3 C 0.0978(3) 0.31946(15) 0.0804(2) 0.0328(6) Uani 1 1 d .
H3C H 0.0366 0.3078 0.1003 0.039 Uiso 1 1 calc R
C4 C 0.0854(3) 0.31462(18) -0.0151(2) 0.0409(8) Uani 1 1 d .
H4A H 0.0140 0.3004 -0.0617 0.049 Uiso 1 1 calc R
C5 C 0.1780(3) 0.33070(17) -0.0438(2) 0.0372(7) Uani 1 1 d .
H5B H 0.1705 0.3265 -0.1089 0.045 Uiso 1 1 calc R
C6 C 0.2820(2) 0.35326(13) 0.02720(19) 0.0259(5) Uani 1 1 d .
C7 C 0.3842(3) 0.37022(13) 0.00246(19) 0.0258(5) Uani 1 1 d .
H7B H 0.3792 0.3646 -0.0617 0.031 Uiso 1 1 calc R
C8 C 0.5760(2) 0.40715(11) 0.03714(19) 0.0198(5) Uani 1 1 d .
C9 C 0.5582(2) 0.43961(12) -0.05080(18) 0.0201(5) Uani 1 1 d .
H9B H 0.4829 0.4535 -0.0908 0.024 Uiso 1 1 calc R
C10 C 0.6535(2) 0.45114(12) -0.07842(17) 0.0191(5) Uani 1 1 d .
C11 C 0.7680(2) 0.43263(13) -0.01718(19) 0.0232(5) Uani 1 1 d .
H11A H 0.8320 0.4415 -0.0350 0.028 Uiso 1 1 calc R
C12 C 0.7839(2) 0.40068(14) 0.0710(2) 0.0261(6) Uani 1 1 d .
H12A H 0.8593 0.3879 0.1121 0.031 Uiso 1 1 calc R
C13 C 0.6889(2) 0.38769(13) 0.09830(19) 0.0232(5) Uani 1 1 d .
H13A H 0.7006 0.3661 0.1571 0.028 Uiso 1 1 calc R
C14 C 0.3266(2) 0.54121(13) 0.22902(18) 0.0231(5) Uani 1 1 d .
H14A H 0.2834 0.5804 0.2125 0.028 Uiso 1 1 calc R
C15 C 0.3444(2) 0.50883(13) 0.32307(19) 0.0241(5) Uani 1 1 d .
C16 C 0.2973(3) 0.53576(16) 0.3866(2) 0.0329(6) Uani 1 1 d .
H16A H 0.2561 0.5756 0.3722 0.039 Uiso 1 1 calc R
C17 C 0.3134(3) 0.50153(17) 0.4731(2) 0.0366(7) Uani 1 1 d .
H17A H 0.2830 0.5187 0.5175 0.044 Uiso 1 1 calc R
C18 C 0.3739(3) 0.44270(16) 0.4928(2) 0.0323(6) Uani 1 1 d .
H18A H 0.3847 0.4193 0.5500 0.039 Uiso 1 1 calc R
C19 C 0.4191(3) 0.41869(13) 0.4247(2) 0.0257(6) Uani 1 1 d .
C20 C 0.4840(4) 0.31711(17) 0.5099(2) 0.0431(8) Uani 1 1 d .
H20A H 0.5299 0.2790 0.5073 0.065 Uiso 1 1 calc R
H20B H 0.4056 0.3034 0.5013 0.065 Uiso 1 1 calc R
H20C H 0.5200 0.3386 0.5724 0.065 Uiso 1 1 calc R
C21 C 0.6997(3) 0.22607(18) 0.3932(3) 0.0462(9) Uani 1 1 d .
H21A H 0.7427 0.2391 0.4598 0.055 Uiso 1 1 calc R
H21B H 0.7532 0.2073 0.3662 0.055 Uiso 1 1 calc R
H21C H 0.6412 0.1937 0.3912 0.055 Uiso 1 1 calc R
C22 C 0.6421(3) 0.28389(15) 0.3359(2) 0.0308(6) Uani 1 1 d .
C23 C 0.0629(5) 0.0353(3) 0.2709(5) 0.0787(15) Uani 1 1 d .
H23A H 0.1432 0.0363 0.3166 0.094 Uiso 1 1 calc R
H23B H 0.0375 0.0796 0.2491 0.094 Uiso 1 1 calc R
H23C H 0.0574 0.0083 0.2156 0.094 Uiso 1 1 calc R
C24 C -0.0111(3) 0.00813(18) 0.3180(3) 0.0456(8) Uani 1 1 d .
C25 C -0.0409(5) 0.6337(3) 0.4857(4) 0.0819(16) Uani 1 1 d .
H25A H -0.1081 0.6051 0.4577 0.098 Uiso 1 1 calc R
H25B H -0.0209 0.6531 0.4343 0.098 Uiso 1 1 calc R
H25C H -0.0595 0.6682 0.5226 0.098 Uiso 1 1 calc R
C26 C 0.0586(4) 0.5954(2) 0.5502(3) 0.0486(9) Uani 1 1 d .
O11 O 0.2937(2) 0.19771(13) 0.13199(18) 0.0464(6) Uani 1 1 d .
O10 O 0.3882(3) 0.21119(14) 0.3027(2) 0.0657(9) Uani 1 1 d .

loop_
_atom_site_aniso_label
_atom_site_aniso_U_11
_atom_site_aniso_U_22
_atom_site_aniso_U_33
_atom_site_aniso_U_23
_atom_site_aniso_U_13
_atom_site_aniso_U_12
Cd1 0.02092(13) 0.02091(13) 0.01686(13) 0.00162(6) 0.00865(9) 0.00013(6)
Cl1 0.0358(4) 0.0345(4) 0.0314(4) -0.0024(3) 0.0088(3) 0.0081(3)
Cl2 0.0385(4) 0.0256(3) 0.0287(3) 0.0012(3) 0.0156(3) 0.0027(3)
O1 0.0279(10) 0.0434(12) 0.0305(10) -0.0016(9) 0.0165(9) -0.0094(9)
O2 0.0476(13) 0.0365(11) 0.0276(10) 0.0091(9) 0.0219(9) 0.0108(10)
O3 0.0263(10) 0.0326(11) 0.0379(12) -0.0039(9) 0.0086(9) -0.0033(8)
O4 0.381(11) 0.201(6) 0.258(7) 0.169(6) 0.289(8) 0.213(7)
O5 0.195(5) 0.0465(19) 0.074(2) -0.0021(18) 0.003(3) -0.013(2)
O6 0.057(3) 0.137(4) 0.175(5) 0.076(4) 0.005(3) 0.022(2)
O7 0.0554(16) 0.0396(13) 0.0648(17) 0.0160(12) 0.0273(14) 0.0118(11)
O8 0.112(3) 0.118(3) 0.0543(19) 0.009(2) 0.023(2) -0.075(3)
O9 0.106(3) 0.135(3) 0.0410(16) 0.0244(17) 0.0332(17) 0.091(3)
N1 0.0202(10) 0.0226(10) 0.0245(11) 0.0017(8) 0.0099(9) -0.0025(8)
N2 0.0248(11) 0.0192(9) 0.0198(10) 0.0028(8) 0.0126(9) 0.0021(8)
N3 0.0198(10) 0.0217(10) 0.0193(10) 0.0015(8) 0.0099(8) -0.0027(8)
N4 0.0248(11) 0.0264(11) 0.0167(10) -0.0003(8) 0.0103(8) -0.0023(9)
N5 0.0353(14) 0.0302(12) 0.0356(13) 0.0095(10) 0.0171(11) 0.0079(10)
N6 0.0415(18) 0.070(2) 0.071(2) 0.0081(18) 0.0239(17) 0.0111(16)
N7 0.044(2) 0.087(3) 0.062(2) 0.010(2) 0.0103(17) 0.017(2)
C1 0.0410(19) 0.076(3) 0.0391(18) 0.0041(17) 0.0250(16) -0.0188(18)
C2 0.0250(13) 0.0242(12) 0.0295(13) 0.0014(10) 0.0135(11) -0.0022(10)
C3 0.0251(14) 0.0349(15) 0.0403(16) 0.0004(13) 0.0143(12) -0.0066(11)
C4 0.0262(15) 0.0525(19) 0.0372(17) -0.0066(14) 0.0039(13) -0.0134(14)
C5 0.0343(16) 0.0499(18) 0.0232(14) -0.0036(13) 0.0059(12) -0.0120(14)
C6 0.0250(13) 0.0278(13) 0.0245(13) 0.0005(10) 0.0090(11) -0.0040(10)
C7 0.0313(14) 0.0289(13) 0.0193(12) 0.0016(10) 0.0119(11) -0.0010(11)
C8 0.0241(13) 0.0187(11) 0.0195(13) -0.0019(9) 0.0115(11) -0.0013(9)
C9 0.0206(12) 0.0219(12) 0.0185(12) 0.0010(9) 0.0080(10) 0.0011(9)
C10 0.0234(12) 0.0175(11) 0.0176(11) 0.0008(9) 0.0090(9) 0.0007(9)
C11 0.0208(12) 0.0264(12) 0.0242(13) 0.0013(10) 0.0107(10) -0.0003(10)
C12 0.0217(13) 0.0317(13) 0.0220(13) 0.0027(11) 0.0049(10) 0.0020(10)
C13 0.0278(13) 0.0232(12) 0.0191(12) 0.0044(10) 0.0095(10) 0.0012(10)
C14 0.0236(12) 0.0247(12) 0.0217(12) 0.0012(10) 0.0091(10) 0.0010(10)
C15 0.0260(13) 0.0279(13) 0.0205(12) -0.0010(10) 0.0111(10) -0.0008(10)
C16 0.0385(16) 0.0372(15) 0.0282(14) 0.0000(12) 0.0185(13) 0.0068(12)
C17 0.0429(18) 0.0495(18) 0.0251(14) 0.0002(13) 0.0217(13) 0.0084(14)
C18 0.0377(16) 0.0431(17) 0.0208(13) 0.0037(12) 0.0164(12) 0.0019(13)
C19 0.0278(14) 0.0313(14) 0.0191(13) 0.0013(10) 0.0100(11) -0.0018(10)
C20 0.062(2) 0.0395(17) 0.0321(16) 0.0132(13) 0.0229(15) 0.0113(16)
C21 0.045(2) 0.0463(19) 0.051(2) 0.0259(16) 0.0231(17) 0.0180(15)
C22 0.0316(15) 0.0350(15) 0.0281(14) 0.0068(12) 0.0139(12) 0.0036(12)
C23 0.094(4) 0.056(3) 0.114(4) 0.003(3) 0.071(4) -0.002(3)
C24 0.0392(19) 0.0392(18) 0.059(2) -0.0013(16) 0.0196(17) 0.0067(14)
C25 0.067(3) 0.095(4) 0.084(4) 0.038(3) 0.029(3) 0.039(3)
C26 0.039(2) 0.056(2) 0.051(2) 0.0003(17) 0.0167(18) 0.0048(16)
O11 0.0464(14) 0.0507(14) 0.0394(13) 0.0153(11) 0.0129(11) 0.0129(11)
O10 0.106(3) 0.0437(15) 0.0496(16) -0.0153(12) 0.0316(17) -0.0125(15)

loop_
_atom_type_symbol
_atom_type_description
_atom_type_scat_dispersion_real
_atom_type_scat_dispersion_imag
_atom_type_scat_source
C C 0.0033 0.0016 'International Tables Vol C Tables 4.2.6.8 and 6.1.1.4'
H H 0.0000 0.0000 'International Tables Vol C Tables 4.2.6.8 and 6.1.1.4'
N N 0.0061 0.0033 'International Tables Vol C Tables 4.2.6.8 and 6.1.1.4'
O O 0.0106 0.0060 'International Tables Vol C Tables 4.2.6.8 and 6.1.1.4'
Cd Cd -0.8075 1.2024 'International Tables Vol C Tables 4.2.6.8 and 6.1.1.4'
Cl Cl 0.1484 0.1585 'International Tables Vol C Tables 4.2.6.8 and 6.1.1.4'

loop_
_geom_angle_atom_site_label_1
_geom_angle_atom_site_label_2
_geom_angle_atom_site_label_3
_geom_angle
_geom_angle_site_symmetry_1
_geom_angle_site_symmetry_3
N5 Cd1 N4 106.25(9) . .
N5 Cd1 N1 105.22(9) . .
N4 Cd1 N1 99.76(8) . .
N5 Cd1 O3 84.64(9) . .
N4 Cd1 O3 94.38(8) . .
N1 Cd1 O3 159.56(8) . .
N5 Cd1 N2 91.53(9) . .
N4 Cd1 N2 161.81(8) . .
N1 Cd1 N2 71.19(8) . .
O3 Cd1 N2 91.00(8) . .
N5 Cd1 N3 166.66(9) . .
N4 Cd1 N3 71.14(7) . .
N1 Cd1 N3 88.12(8) . .
O3 Cd1 N3 82.55(7) . .
N2 Cd1 N3 92.41(7) . .
O4 Cl1 O5 116.7(5) . .
O4 Cl1 O6 109.7(6) . .
O5 Cl1 O6 100.6(4) . .
O4 Cl1 O7 110.5(2) . .
O5 Cl1 O7 110.6(2) . .
O6 Cl1 O7 108.1(2) . .
O10 Cl2 O9 109.1(2) . .
O10 Cl2 O8 108.1(2) . .
O9 Cl2 O8 106.6(3) . .
O10 Cl2 O11 112.06(17) . .
O9 Cl2 O11 109.31(16) . .
O8 Cl2 O11 111.5(2) . .
C2 O1 C1 118.3(2) . .
C19 O2 C20 118.5(2) . .
Cd1 O3 H3A 109.4 . .
Cd1 O3 H3B 109.4 . .
H3A O3 H3B 109.5 . .
C2 N1 C6 118.5(2) . .
C2 N1 Cd1 125.53(18) . .
C6 N1 Cd1 115.68(17) . .
C7 N2 C8 119.2(2) . .
C7 N2 Cd1 113.67(18) . .
C8 N2 Cd1 127.00(17) . .
C14 N3 C10 118.9(2) . 3_665
C14 N3 Cd1 114.05(17) . .
C10 N3 Cd1 126.78(16) 3_665 .
C19 N4 C15 119.2(2) . .
C19 N4 Cd1 123.90(19) . .
C15 N4 Cd1 116.55(16) . .
C22 N5 Cd1 163.8(3) . .
O1 C1 H1A 109.5 . .
O1 C1 H1B 109.5 . .
H1A C1 H1B 109.5 . .
O1 C1 H1C 109.5 . .
H1A C1 H1C 109.5 . .
H1B C1 H1C 109.5 . .
O1 C2 N1 112.8(2) . .
O1 C2 C3 124.8(3) . .
N1 C2 C3 122.4(3) . .
C4 C3 C2 118.0(3) . .
C4 C3 H3C 121.0 . .
C2 C3 H3C 121.0 . .
C3 C4 C5 120.6(3) . .
C3 C4 H4A 119.7 . .
C5 C4 H4A 119.7 . .
C4 C5 C6 118.0(3) . .
C4 C5 H5B 121.0 . .
C6 C5 H5B 121.0 . .
N1 C6 C5 122.3(3) . .
N1 C6 C7 116.6(2) . .
C5 C6 C7 121.0(3) . .
N2 C7 C6 121.9(2) . .
N2 C7 H7B 119.0 . .
C6 C7 H7B 119.0 . .
C9 C8 C13 120.4(2) . .
C9 C8 N2 120.9(2) . .
C13 C8 N2 118.7(2) . .
C10 C9 C8 119.6(2) . .
C10 C9 H9B 120.2 . .
C8 C9 H9B 120.2 . .
C9 C10 C11 120.8(2) . .
C9 C10 N3 117.7(2) . 3_665
C11 C10 N3 121.5(2) . 3_665
C12 C11 C10 118.6(2) . .
C12 C11 H11A 120.7 . .
C10 C11 H11A 120.7 . .
C13 C12 C11 121.0(3) . .
C13 C12 H12A 119.5 . .
C11 C12 H12A 119.5 . .
C12 C13 C8 119.6(2) . .
C12 C13 H13A 120.2 . .
C8 C13 H13A 120.2 . .
N3 C14 C15 121.1(2) . .
N3 C14 H14A 119.5 . .
C15 C14 H14A 119.5 . .
N4 C15 C16 122.3(2) . .
N4 C15 C14 117.0(2) . .
C16 C15 C14 120.7(3) . .
C15 C16 C17 118.1(3) . .
C15 C16 H16A 121.0 . .
C17 C16 H16A 121.0 . .
C18 C17 C16 120.2(3) . .
C18 C17 H17A 119.9 . .
C16 C17 H17A 119.9 . .
C17 C18 C19 118.3(3) . .
C17 C18 H18A 120.9 . .
C19 C18 H18A 120.9 . .
O2 C19 N4 112.6(3) . .
O2 C19 C18 125.4(3) . .
N4 C19 C18 121.9(3) . .
O2 C20 H20A 109.5 . .
O2 C20 H20B 109.5 . .
H20A C20 H20B 109.5 . .
O2 C20 H20C 109.5 . .
H20A C20 H20C 109.5 . .
H20B C20 H20C 109.5 . .
C22 C21 H21A 109.5 . .
C22 C21 H21B 109.5 . .
H21A C21 H21B 109.5 . .
C22 C21 H21C 109.5 . .
H21A C21 H21C 109.5 . .
H21B C21 H21C 109.5 . .
N5 C22 C21 179.5(4) . .
C24 C23 H23A 109.5 . .
C24 C23 H23B 109.5 . .
H23A C23 H23B 109.5 . .
C24 C23 H23C 109.5 . .
H23A C23 H23C 109.5 . .
H23B C23 H23C 109.5 . .
N6 C24 C23 179.6(5) . .
C26 C25 H25A 109.5 . .
C26 C25 H25B 109.5 . .
H25A C25 H25B 109.5 . .
C26 C25 H25C 109.5 . .
H25A C25 H25C 109.5 . .
H25B C25 H25C 109.5 . .
N7 C26 C25 178.0(5) . .

loop_
_geom_bond_atom_site_label_1
_geom_bond_atom_site_label_2
_geom_bond_distance
_geom_bond_site_symmetry_2
Cd1 N5 2.279(2) .
Cd1 N4 2.306(2) .
Cd1 N1 2.321(2) .
Cd1 O3 2.354(2) .
Cd1 N2 2.392(2) .
Cd1 N3 2.401(2) .
Cl1 O4 1.302(4) .
Cl1 O5 1.391(4) .
Cl1 O6 1.416(4) .
Cl1 O7 1.428(3) .
Cl2 O10 1.410(3) .
Cl2 O9 1.421(3) .
Cl2 O8 1.425(3) .
Cl2 O11 1.427(2) .
O1 C2 1.329(3) .
O1 C1 1.431(4) .
O2 C19 1.326(4) .
O2 C20 1.440(4) .
O3 H3A 0.9600 .
O3 H3B 0.9600 .
N1 C2 1.333(3) .
N1 C6 1.349(3) .
N2 C7 1.265(4) .
N2 C8 1.431(3) .
N3 C14 1.268(3) .
N3 C10 1.427(3) 3_665
N4 C19 1.335(3) .
N4 C15 1.347(4) .
N5 C22 1.126(4) .
N6 C24 1.122(5) .
N7 C26 1.115(5) .
C1 H1A 0.9600 .
C1 H1B 0.9600 .
C1 H1C 0.9600 .
C2 C3 1.405(4) .
C3 C4 1.359(5) .
C3 H3C 0.9300 .
C4 C5 1.386(5) .
C4 H4A 0.9300 .
C5 C6 1.386(4) .
C5 H5B 0.9300 .
C6 C7 1.466(4) .
C7 H7B 0.9300 .
C8 C9 1.392(4) .
C8 C13 1.392(4) .
C9 C10 1.388(4) .
C9 H9B 0.9300 .
C10 C11 1.402(4) .
C10 N3 1.427(3) 3_665
C11 C12 1.395(4) .
C11 H11A 0.9300 .
C12 C13 1.387(4) .
C12 H12A 0.9300 .
C13 H13A 0.9300 .
C14 C15 1.470(4) .
C14 H14A 0.9300 .
C15 C16 1.378(4) .
C16 C17 1.395(4) .
C16 H16A 0.9300 .
C17 C18 1.370(5) .
C17 H17A 0.9300 .
C18 C19 1.399(4) .
C18 H18A 0.9300 .
C20 H20A 0.9600 .
C20 H20B 0.9600 .
C20 H20C 0.9600 .
C21 C22 1.456(4) .
C21 H21A 0.9600 .
C21 H21B 0.9600 .
C21 H21C 0.9600 .
C23 C24 1.437(6) .
C23 H23A 0.9600 .
C23 H23B 0.9600 .
C23 H23C 0.9600 .
C25 C26 1.453(5) .
C25 H25A 0.9600 .
C25 H25B 0.9600 .
C25 H25C 0.9600 .
